data_4087760
loop_
_publ_author_name
'Zhang, Shou-Kun'
'Yang, Xin-Yan'
'Zhao, Xue-Mei'
'Li, Peng-Xiang'
'Niu, Jun-Long'
'Song, Mao-Ping'

_publ_section_title
;
 Palladium-Catalyzed Selective \b-Arylation of Aliphatic Amides Using a
 Removable N,O-Bidentate Auxiliary
;
_journal_issue 17
_journal_name_full Organometallics
_journal_page_first 4331
_journal_paper_doi 10.1021/acs.organomet.5b00581
_journal_volume 34
_journal_year 2015
_chemical_formula_moiety 'C15 H17 N3 O2 Pd'
_chemical_formula_sum 'C15 H17 N3 O2 Pd'
_chemical_formula_weight 377.72
_space_group_crystal_system monoclinic
_space_group_IT_number 14
_space_group_name_Hall '-P 2yn'
_space_group_name_H-M_alt 'P 1 21/n 1'
_atom_sites_solution_hydrogens geom
_atom_sites_solution_primary direct
_atom_sites_solution_secondary difmap
_audit_creation_date 2013-01-16
_audit_creation_method
;
  Olex2 1.2
  (compiled Dec  5 2012 16:20:19, GUI svn.r4385)
;
_cell_angle_alpha 90.00
_cell_angle_beta 110.152(15)
_cell_angle_gamma 90.00
_cell_formula_units_Z 4
_cell_length_a 9.3447(13)
_cell_length_b 16.9532(17)
_cell_length_c 10.2080(12)
_cell_measurement_reflns_used 2607
_cell_measurement_temperature 291(2)
_cell_measurement_theta_max 29.0572
_cell_measurement_theta_min 3.2021
_cell_volume 1518.2(3)
_computing_cell_refinement
;
CrysAlisPro, Agilent Technologies,
Version 1.171.36.20 (release 27-06-2012 CrysAlis171 .NET)
(compiled Jul 11 2012,15:38:31)
;
_computing_data_collection
;
CrysAlisPro, Agilent Technologies,
Version 1.171.36.20 (release 27-06-2012 CrysAlis171 .NET)
(compiled Jul 11 2012,15:38:31)
;
_computing_data_reduction
;
CrysAlisPro, Agilent Technologies,
Version 1.171.36.20 (release 27-06-2012 CrysAlis171 .NET)
(compiled Jul 11 2012,15:38:31)
;
_computing_molecular_graphics
;
O. V. Dolomanov, L. J. Bourhis, R. J. Gildea, J. A. K. Howard and H. Puschmann,
OLEX2: a complete structure solution, refinement and analysis program.
J. Appl. Cryst. (2009). 42, 339-341.
;
_computing_publication_material
;
O. V. Dolomanov, L. J. Bourhis, R. J. Gildea, J. A. K. Howard and H. Puschmann,
OLEX2: a complete structure solution, refinement and analysis program.
J. Appl. Cryst. (2009). 42, 339-341.
;
_computing_structure_refinement
;
SHELXL, G.M. Sheldrick, Acta Cryst.
(2008). A64, 112-122
;
_computing_structure_solution
;
SHELXS, G.M. Sheldrick, Acta Cryst.
(2008). A64, 112-122
;
_diffrn_ambient_temperature 291.15
_diffrn_detector_area_resol_mean 16.2312
_diffrn_measured_fraction_theta_full 0.998
_diffrn_measured_fraction_theta_max 0.998
_diffrn_measurement_details
;
#__ type_ start__ end____ width___ exp.time_
  1 omega    3.00   45.00   1.0000    2.0000
omega____ theta____ kappa____ phi______ frames
    -      -17.2104   19.0000    0.0000 42

#__ type_ start__ end____ width___ exp.time_
  2 omega  -12.00   13.00   1.0000    2.0000
omega____ theta____ kappa____ phi______ frames
    -      -17.2104  -99.0000  120.0000 25

#__ type_ start__ end____ width___ exp.time_
  3 omega   -7.00   19.00   1.0000    2.0000
omega____ theta____ kappa____ phi______ frames
    -      -17.2104  -99.0000  -60.0000 26

#__ type_ start__ end____ width___ exp.time_
  4 omega  -43.00   28.00   1.0000    2.0000
omega____ theta____ kappa____ phi______ frames
    -      -17.2104   37.0000  150.0000 71

#__ type_ start__ end____ width___ exp.time_
  5 omega  -25.00   62.00   1.0000    2.0000
omega____ theta____ kappa____ phi______ frames
    -       19.7885  -99.0000  -60.0000 87
;
_diffrn_measurement_device_type 'Xcalibur, Eos, Gemini'
_diffrn_measurement_method '\w scans'
_diffrn_orient_matrix_UB_11 0.0696213000
_diffrn_orient_matrix_UB_12 0.0135732000
_diffrn_orient_matrix_UB_13 0.0492089000
_diffrn_orient_matrix_UB_21 -0.0302638000
_diffrn_orient_matrix_UB_22 0.0386953000
_diffrn_orient_matrix_UB_23 -0.0060359000
_diffrn_orient_matrix_UB_31 -0.0281483000
_diffrn_orient_matrix_UB_32 -0.0080605000
_diffrn_orient_matrix_UB_33 0.0549248000
_diffrn_radiation_monochromator graphite
_diffrn_radiation_type 'Mo K\a'
_diffrn_radiation_wavelength 0.7107
_diffrn_reflns_av_R_equivalents 0.0267
_diffrn_reflns_av_unetI/netI 0.0375
_diffrn_reflns_limit_h_max 11
_diffrn_reflns_limit_h_min -11
_diffrn_reflns_limit_k_max 20
_diffrn_reflns_limit_k_min -21
_diffrn_reflns_limit_l_max 12
_diffrn_reflns_limit_l_min -12
_diffrn_reflns_number 6797
_diffrn_reflns_theta_full 26.37
_diffrn_reflns_theta_max 26.37
_diffrn_reflns_theta_min 3.21
_diffrn_source 'Enhance (Mo) X-ray Source'
_exptl_absorpt_coefficient_mu 1.230
_exptl_absorpt_correction_T_max 1.00000
_exptl_absorpt_correction_T_min 0.83740
_exptl_absorpt_correction_type multi-scan
_exptl_absorpt_process_details
;
CrysAlisPro, Agilent Technologies,
Version 1.171.36.20 (release 27-06-2012 CrysAlis171 .NET)
(compiled Jul 11 2012,15:38:31)
Empirical absorption correction using spherical harmonics,
 implemented in SCALE3 ABSPACK scaling algorithm.
;
_exptl_crystal_colour
;
;
_exptl_crystal_density_diffrn 1.653
_exptl_crystal_density_method 'not measured'
_exptl_crystal_description
;
;
_exptl_crystal_F_000 760
_exptl_crystal_size_max 0.3
_exptl_crystal_size_mid 0.28
_exptl_crystal_size_min 0.26
_refine_diff_density_max 0.337
_refine_diff_density_min -0.504
_refine_diff_density_rms 0.088
_refine_ls_extinction_method none
_refine_ls_goodness_of_fit_ref 1.056
_refine_ls_hydrogen_treatment mixed
_refine_ls_matrix_type full
_refine_ls_number_parameters 192
_refine_ls_number_reflns 3092
_refine_ls_number_restraints 0
_refine_ls_restrained_S_all 1.056
_refine_ls_R_factor_all 0.0415
_refine_ls_R_factor_gt 0.0309
_refine_ls_shift/su_max 0.001
_refine_ls_shift/su_mean 0.000
_refine_ls_structure_factor_coef Fsqd
_refine_ls_weighting_details 'calc w=1/[\s^2^(Fo^2^)+(0.0361P)^2^+0.0791P] where P=(Fo^2^+2Fc^2^)/3'
_refine_ls_weighting_scheme calc
_refine_ls_wR_factor_gt 0.0710
_refine_ls_wR_factor_ref 0.0784
_reflns_number_gt 2548
_reflns_number_total 3092
_reflns_threshold_expression >2sigma(I)
_cod_data_source_file om5b00581_si_002.cif
_cod_data_source_block complex-7
_cod_database_code 4087760
_chemical_oxdiff_formula C1H1O1N1Pd1
_reflns_odcompleteness_completeness 99.72
_reflns_odcompleteness_iscentric 1
_reflns_odcompleteness_theta 26.32
_olex2_refinement_description
;
1. Fixed Uiso
 At 1.2 times of:
  H1 of C1, H2 of C2, H3 of C3, H4 of C4, {H8A,H8B} of C8, H11 of C11, H12 of
  C12, H13 of C13, H14 of C14, H15 of C15
 At 1.5 times of:
  {H9A,H9B,H9C} of C9, {H10A,H10B,H10C} of C10
2.a Secondary CH2 refined with riding coordinates:
 C8(H8A,H8B)
2.b Aromatic/amide H refined with riding coordinates:
 C1(H1), C2(H2), C3(H3), C4(H4), C11(H11), C12(H12), C13(H13), C14(H14),
 C15(H15)
2.c Idealised Me refined as rotating group:
 C9(H9A,H9B,H9C), C10(H10A,H10B,H10C)
;

loop_
_space_group_symop_id
_space_group_symop_operation_xyz
1 'x, y, z'
2 '-x+1/2, y+1/2, -z+1/2'
3 '-x, -y, -z'
4 'x-1/2, -y-1/2, z-1/2'

loop_
_atom_site_label
_atom_site_type_symbol
_atom_site_fract_x
_atom_site_fract_y
_atom_site_fract_z
_atom_site_U_iso_or_equiv
_atom_site_adp_type
_atom_site_occupancy
_atom_site_symmetry_multiplicity
_atom_site_calc_flag
_atom_site_refinement_flags
Pd1 Pd 0.13096(3) 0.556397(14) 0.65285(2) 0.04156(10) Uani 1 1 d .
O1 O 0.1946(2) 0.60982(14) 0.4901(2) 0.0498(6) Uani 1 1 d .
O2 O -0.2365(3) 0.69275(15) 0.6225(2) 0.0601(6) Uani 1 1 d .
N1 N 0.0833(3) 0.66034(15) 0.4214(2) 0.0388(6) Uani 1 1 d .
N2 N -0.0326(2) 0.63404(15) 0.5833(2) 0.0375(5) Uani 1 1 d .
N3 N 0.3031(3) 0.47508(17) 0.7238(3) 0.0522(7) Uani 1 1 d .
C1 C 0.0958(4) 0.6964(2) 0.3091(3) 0.0521(8) Uani 1 1 d .
H1 H 0.1800 0.6858 0.2831 0.063 Uiso 1 1 calc R
C2 C -0.0113(4) 0.7478(2) 0.2326(3) 0.0567(9) Uani 1 1 d .
H2 H 0.0001 0.7731 0.1560 0.068 Uiso 1 1 calc R
C3 C -0.1369(4) 0.7619(2) 0.2695(3) 0.0525(8) Uani 1 1 d .
H3 H -0.2125 0.7963 0.2171 0.063 Uiso 1 1 calc R
C4 C -0.1501(3) 0.72491(19) 0.3845(3) 0.0432(7) Uani 1 1 d .
H4 H -0.2357 0.7343 0.4090 0.052 Uiso 1 1 calc R
C5 C -0.0386(3) 0.67389(17) 0.4647(3) 0.0357(6) Uani 1 1 d .
C6 C -0.1315(3) 0.64571(19) 0.6540(3) 0.0424(7) Uani 1 1 d .
C7 C -0.0913(4) 0.5937(2) 0.7847(3) 0.0456(7) Uani 1 1 d .
C8 C 0.0205(5) 0.5295(3) 0.7827(5) 0.0818(14) Uani 1 1 d .
H8A H -0.0339 0.4802 0.7537 0.098 Uiso 1 1 calc R
H8B H 0.0935 0.5224 0.8760 0.098 Uiso 1 1 calc R
C9 C -0.0252(6) 0.6480(3) 0.9077(4) 0.0901(14) Uani 1 1 d .
H9A H 0.0706 0.6684 0.9075 0.135 Uiso 1 1 calc R
H9B H -0.0097 0.6193 0.9925 0.135 Uiso 1 1 calc R
H9C H -0.0944 0.6909 0.9014 0.135 Uiso 1 1 calc R
C10 C -0.2382(5) 0.5576(3) 0.7916(5) 0.0984(18) Uani 1 1 d .
H10A H -0.3086 0.5990 0.7914 0.148 Uiso 1 1 calc R
H10B H -0.2158 0.5272 0.8756 0.148 Uiso 1 1 calc R
H10C H -0.2827 0.5241 0.7122 0.148 Uiso 1 1 calc R
C11 C 0.3532(5) 0.4434(3) 0.8519(4) 0.0875(17) Uani 1 1 d .
H11 H 0.3076 0.4588 0.9158 0.105 Uiso 1 1 calc R
C12 C 0.4684(6) 0.3895(3) 0.8922(5) 0.0972(16) Uani 1 1 d .
H12 H 0.4996 0.3686 0.9820 0.117 Uiso 1 1 calc R
C13 C 0.5369(5) 0.3664(3) 0.8028(5) 0.0747(11) Uani 1 1 d .
H13 H 0.6156 0.3296 0.8294 0.090 Uiso 1 1 calc R
C14 C 0.4887(4) 0.3978(2) 0.6723(4) 0.0662(10) Uani 1 1 d .
H14 H 0.5336 0.3828 0.6078 0.079 Uiso 1 1 calc R
C15 C 0.3729(4) 0.4520(2) 0.6373(4) 0.0532(8) Uani 1 1 d .
H15 H 0.3417 0.4737 0.5482 0.064 Uiso 1 1 calc R

loop_
_atom_site_aniso_label
_atom_site_aniso_U_11
_atom_site_aniso_U_22
_atom_site_aniso_U_33
_atom_site_aniso_U_23
_atom_site_aniso_U_13
_atom_site_aniso_U_12
Pd1 0.05455(18) 0.03616(16) 0.03556(15) 0.00221(10) 0.01755(12) 0.00556(10)
O1 0.0466(12) 0.0603(15) 0.0479(11) 0.0083(12) 0.0231(10) 0.0139(11)
O2 0.0634(14) 0.0665(16) 0.0665(14) 0.0127(13) 0.0429(12) 0.0156(13)
N1 0.0421(13) 0.0426(15) 0.0339(12) 0.0006(11) 0.0160(10) 0.0043(11)
N2 0.0453(13) 0.0367(14) 0.0348(12) 0.0024(11) 0.0194(10) -0.0001(11)
N3 0.0666(18) 0.0394(16) 0.0475(15) 0.0026(14) 0.0156(13) 0.0088(14)
C1 0.062(2) 0.061(2) 0.0443(16) 0.0064(17) 0.0326(15) 0.0027(18)
C2 0.079(2) 0.057(2) 0.0411(17) 0.0063(17) 0.0292(17) -0.0019(19)
C3 0.062(2) 0.048(2) 0.0433(17) 0.0087(16) 0.0138(15) 0.0074(17)
C4 0.0436(17) 0.0450(18) 0.0438(15) 0.0045(15) 0.0184(13) 0.0041(14)
C5 0.0405(15) 0.0349(16) 0.0343(13) -0.0031(13) 0.0161(12) -0.0018(13)
C6 0.0518(18) 0.0413(18) 0.0417(16) -0.0038(14) 0.0258(14) -0.0055(15)
C7 0.0601(19) 0.0442(19) 0.0396(16) 0.0017(15) 0.0260(14) -0.0053(16)
C8 0.124(4) 0.063(3) 0.085(3) 0.033(2) 0.070(3) 0.029(3)
C9 0.142(4) 0.068(3) 0.045(2) -0.007(2) 0.013(2) -0.008(3)
C10 0.088(3) 0.126(5) 0.084(3) 0.041(3) 0.033(3) -0.034(3)
C11 0.115(4) 0.090(4) 0.062(3) 0.027(2) 0.037(3) 0.053(3)
C12 0.112(4) 0.100(4) 0.076(3) 0.034(3) 0.028(3) 0.051(3)
C13 0.069(2) 0.058(3) 0.090(3) 0.010(2) 0.018(2) 0.016(2)
C14 0.061(2) 0.059(3) 0.079(3) -0.009(2) 0.0239(19) 0.0051(19)
C15 0.055(2) 0.050(2) 0.054(2) 0.0006(17) 0.0178(16) 0.0055(16)

loop_
_atom_type_symbol
_atom_type_description
_atom_type_scat_dispersion_real
_atom_type_scat_dispersion_imag
_atom_type_scat_source
C C 0.0033 0.0016 'International Tables Vol C Tables 4.2.6.8 and 6.1.1.4'
H H 0.0000 0.0000 'International Tables Vol C Tables 4.2.6.8 and 6.1.1.4'
N N 0.0061 0.0033 'International Tables Vol C Tables 4.2.6.8 and 6.1.1.4'
O O 0.0106 0.0060 'International Tables Vol C Tables 4.2.6.8 and 6.1.1.4'
Pd Pd -0.9988 1.0072 'International Tables Vol C Tables 4.2.6.8 and 6.1.1.4'

loop_
_geom_angle_atom_site_label_1
_geom_angle_atom_site_label_2
_geom_angle_atom_site_label_3
_geom_angle
N2 Pd1 O1 79.95(8)
N2 Pd1 N3 179.36(9)
N2 Pd1 C8 82.87(13)
N3 Pd1 O1 99.44(9)
C8 Pd1 O1 162.82(13)
C8 Pd1 N3 97.74(14)
N1 O1 Pd1 107.53(14)
O1 N1 C5 121.1(2)
C1 N1 O1 117.2(2)
C1 N1 C5 121.7(3)
C5 N2 Pd1 116.20(17)
C6 N2 Pd1 119.43(19)
C6 N2 C5 124.4(3)
C11 N3 Pd1 125.5(2)
C15 N3 Pd1 118.0(2)
C15 N3 C11 116.5(3)
N1 C1 H1 119.3
N1 C1 C2 121.5(3)
C2 C1 H1 119.3
C1 C2 H2 120.4
C1 C2 C3 119.1(3)
C3 C2 H2 120.4
C2 C3 H3 120.2
C2 C3 C4 119.5(3)
C4 C3 H3 120.2
C3 C4 H4 119.3
C3 C4 C5 121.3(3)
C5 C4 H4 119.3
N1 C5 C4 116.9(2)
N2 C5 N1 114.5(2)
N2 C5 C4 128.6(2)
O2 C6 N2 125.8(3)
O2 C6 C7 122.6(2)
N2 C6 C7 111.6(3)
C8 C7 C6 111.4(2)
C8 C7 C10 110.4(3)
C9 C7 C6 106.3(3)
C9 C7 C8 111.3(3)
C9 C7 C10 108.9(3)
C10 C7 C6 108.4(3)
Pd1 C8 H8A 109.4
Pd1 C8 H8B 109.4
C7 C8 Pd1 111.3(2)
C7 C8 H8A 109.4
C7 C8 H8B 109.4
H8A C8 H8B 108.0
C7 C9 H9A 109.5
C7 C9 H9B 109.5
C7 C9 H9C 109.5
H9A C9 H9B 109.5
H9A C9 H9C 109.5
H9B C9 H9C 109.5
C7 C10 H10A 109.5
C7 C10 H10B 109.5
C7 C10 H10C 109.5
H10A C10 H10B 109.5
H10A C10 H10C 109.5
H10B C10 H10C 109.5
N3 C11 H11 118.8
N3 C11 C12 122.4(4)
C12 C11 H11 118.8
C11 C12 H12 119.9
C13 C12 C11 120.2(4)
C13 C12 H12 119.9
C12 C13 H13 120.7
C12 C13 C14 118.5(4)
C14 C13 H13 120.7
C13 C14 H14 120.5
C13 C14 C15 118.9(4)
C15 C14 H14 120.5
N3 C15 C14 123.4(3)
N3 C15 H15 118.3
C14 C15 H15 118.3

loop_
_geom_bond_atom_site_label_1
_geom_bond_atom_site_label_2
_geom_bond_distance
Pd1 O1 2.148(2)
Pd1 N2 1.956(2)
Pd1 N3 2.052(3)
Pd1 C8 1.993(3)
O1 N1 1.344(3)
O2 C6 1.218(4)
N1 C1 1.339(4)
N1 C5 1.375(3)
N2 C5 1.370(3)
N2 C6 1.369(3)
N3 C11 1.340(4)
N3 C15 1.325(4)
C1 H1 0.9300
C1 C2 1.354(5)
C2 H2 0.9300
C2 C3 1.371(5)
C3 H3 0.9300
C3 C4 1.374(4)
C4 H4 0.9300
C4 C5 1.384(4)
C6 C7 1.534(4)
C7 C8 1.514(5)
C7 C9 1.507(5)
C7 C10 1.527(5)
C8 H8A 0.9700
C8 H8B 0.9700
C9 H9A 0.9600
C9 H9B 0.9600
C9 H9C 0.9600
C10 H10A 0.9600
C10 H10B 0.9600
C10 H10C 0.9600
C11 H11 0.9300
C11 C12 1.364(6)
C12 H12 0.9300
C12 C13 1.341(6)
C13 H13 0.9300
C13 C14 1.359(5)
C14 H14 0.9300
C14 C15 1.369(5)
C15 H15 0.9300

loop_
_geom_torsion_atom_site_label_1
_geom_torsion_atom_site_label_2
_geom_torsion_atom_site_label_3
_geom_torsion_atom_site_label_4
_geom_torsion
Pd1 O1 N1 C1 -175.7(2)
Pd1 O1 N1 C5 3.9(3)
Pd1 N2 C5 N1 -7.7(3)
Pd1 N2 C5 C4 172.1(3)
Pd1 N2 C6 O2 179.1(3)
Pd1 N2 C6 C7 1.3(3)
Pd1 N3 C11 C12 180.0(4)
Pd1 N3 C15 C14 -179.6(3)
O1 Pd1 N2 C5 7.5(2)
O1 Pd1 N2 C6 -172.1(2)
O1 Pd1 N3 C11 155.7(4)
O1 Pd1 N3 C15 -23.5(3)
O1 Pd1 C8 C7 -17.1(8)
O1 N1 C1 C2 179.5(3)
O1 N1 C5 N2 2.0(4)
O1 N1 C5 C4 -177.9(2)
O2 C6 C7 C8 168.1(4)
O2 C6 C7 C9 -70.5(4)
O2 C6 C7 C10 46.4(4)
N1 C1 C2 C3 -1.4(5)
N2 Pd1 O1 N1 -5.99(17)
N2 Pd1 N3 C11 173(100)
N2 Pd1 N3 C15 -6(10)
N2 Pd1 C8 C7 -15.6(3)
N2 C6 C7 C8 -14.1(4)
N2 C6 C7 C9 107.4(3)
N2 C6 C7 C10 -135.7(3)
N3 Pd1 O1 N1 173.82(17)
N3 Pd1 N2 C5 -10(10)
N3 Pd1 N2 C6 171(22)
N3 Pd1 C8 C7 164.6(3)
N3 C11 C12 C13 0.3(8)
C1 N1 C5 N2 -178.4(3)
C1 N1 C5 C4 1.7(4)
C1 C2 C3 C4 1.2(5)
C2 C3 C4 C5 0.4(5)
C3 C4 C5 N1 -1.9(5)
C3 C4 C5 N2 178.3(3)
C5 N1 C1 C2 -0.1(5)
C5 N2 C6 O2 -0.5(5)
C5 N2 C6 C7 -178.3(3)
C6 N2 C5 N1 171.9(3)
C6 N2 C5 C4 -8.3(5)
C6 C7 C8 Pd1 20.2(4)
C8 Pd1 O1 N1 -4.4(6)
C8 Pd1 N2 C5 -172.0(3)
C8 Pd1 N2 C6 8.4(3)
C8 Pd1 N3 C11 -24.8(4)
C8 Pd1 N3 C15 156.0(3)
C9 C7 C8 Pd1 -98.3(3)
C10 C7 C8 Pd1 140.7(3)
C11 N3 C15 C14 1.1(6)
C11 C12 C13 C14 -0.1(8)
C12 C13 C14 C15 0.3(7)
C13 C14 C15 N3 -0.8(6)
C15 N3 C11 C12 -0.8(7)
